data_7008030
loop_
_publ_author_name
'Goicoechea, Jose M.'
'Mahon, Mary F.'
'Whittlesey, Michael K.'
'Kumar, P. G. Anil'
'Pregosin, Paul S.'

_publ_section_title
;
 Mononuclear and dinuclear complexes with a [Ru(tBu2PCH2CH2PtBu2)(CO)]
 core.
;
_journal_issue 3
_journal_name_full 'Dalton transactions (Cambridge, England : 2003)'
_journal_page_first 588
_journal_page_last 597
_journal_paper_doi 10.1039/b415812a
_journal_year 2005
_chemical_formula_sum 'C21 H50.33 F6 O10.67 P2 Ru S2'
_chemical_formula_weight 814.76
_chemical_name_systematic
;
?
;
_space_group_IT_number 15
_symmetry_cell_setting monoclinic
_symmetry_space_group_name_Hall '-C 2yc'
_symmetry_space_group_name_H-M 'C 1 2/c 1'
_atom_sites_solution_hydrogens geom
_atom_sites_solution_primary direct
_atom_sites_solution_secondary difmap
_audit_creation_method SHELXL-97
_cell_angle_alpha 90.00
_cell_angle_beta 105.872(1)
_cell_angle_gamma 90.00
_cell_formula_units_Z 12
_cell_length_a 28.2140(10)
_cell_length_b 16.2490(4)
_cell_length_c 22.7860(8)
_cell_measurement_temperature 100(2)
_cell_volume 10048.0(6)
_computing_cell_refinement 'HKL Scalepack (Otwinowski & Minor 1997)'
_computing_data_reduction 'Denzo and Scalepack (otwinowski & Minor, 1997)'
_computing_molecular_graphics 'ORTEX (P.McArdle, 1995)'
_computing_publication_material 'SHELXL-97/2 (Sheldrick,1997)'
_computing_structure_refinement 'SHELXL-97 (Sheldrick, 1997)'
_computing_structure_solution 'SHELXS-97 (Sheldrick, 1990)'
_diffrn_ambient_temperature 100(2)
_diffrn_measured_fraction_theta_full 0.778
_diffrn_measured_fraction_theta_max 0.778
_diffrn_measurement_device_type KappaCCD
_diffrn_measurement_method KappaCCD
_diffrn_radiation_monochromator graphite
_diffrn_radiation_source 'fine-focus sealed tube'
_diffrn_radiation_type MoK\a
_diffrn_radiation_wavelength 0.71073
_diffrn_reflns_av_R_equivalents 0.0269
_diffrn_reflns_av_sigmaI/netI 0.0319
_diffrn_reflns_limit_h_max 26
_diffrn_reflns_limit_h_min -27
_diffrn_reflns_limit_k_max 15
_diffrn_reflns_limit_k_min -16
_diffrn_reflns_limit_l_max 20
_diffrn_reflns_limit_l_min -20
_diffrn_reflns_number 16717
_diffrn_reflns_theta_full 22.80
_diffrn_reflns_theta_max 22.80
_diffrn_reflns_theta_min 3.61
_exptl_absorpt_coefficient_mu 0.771
_exptl_absorpt_correction_type none
_exptl_crystal_colour Yellow
_exptl_crystal_density_diffrn 1.610
_exptl_crystal_density_method 'not measured'
_exptl_crystal_description Block
_exptl_crystal_F_000 5060
_exptl_crystal_size_max 0.50
_exptl_crystal_size_mid 0.40
_exptl_crystal_size_min 0.20
_refine_diff_density_max 1.678
_refine_diff_density_min -2.268
_refine_diff_density_rms 0.160
_refine_ls_extinction_method none
_refine_ls_goodness_of_fit_ref 1.060
_refine_ls_hydrogen_treatment mixed
_refine_ls_matrix_type full
_refine_ls_number_parameters 781
_refine_ls_number_reflns 5303
_refine_ls_number_restraints 383
_refine_ls_restrained_S_all 3.133
_refine_ls_R_factor_all 0.1244
_refine_ls_R_factor_gt 0.1203
_refine_ls_shift/su_max 0.009
_refine_ls_shift/su_mean 0.001
_refine_ls_structure_factor_coef Fsqd
_refine_ls_weighting_details 'calc w=1/[\s^2^(Fo^2^)+(0.1260P)^2^+474.3392P] where P=(Fo^2^+2Fc^2^)/3'
_refine_ls_weighting_scheme calc
_refine_ls_wR_factor_gt 0.2853
_refine_ls_wR_factor_ref 0.2889
_reflns_number_gt 5017
_reflns_number_total 5303
_reflns_threshold_expression >2sigma(I)
_cod_data_source_file b415812a.txt
_cod_data_source_block c:\word_f~1\papers\inorga~1\mkw\august~1\jose3\jose3
_cod_depositor_comments
;
The following automatic conversions were performed:
'_symmetry_cell_setting' value 'Monoclinic' changed to 'monoclinic'
according to '/home/saulius/struct/CIF-dictionaries/cif_core.dic'
dictionary named 'cif_core.dic' version 2.4.1 from
2010-06-29.

'_exptl_absorpt_correction_type' value 'None' changed to
'none' according to '/home/saulius/struct/CIF-dictionaries/cif_core.dic'
dictionary named 'cif_core.dic' version 2.4.1 from 2010-06-29.

Automatic conversion script
Id: cif_fix_enum 1527 2010-12-29 10:47:43Z saulius 
;
_cod_original_sg_symbol_H-M C2/c
_cod_database_code 7008030

loop_
_symmetry_equiv_pos_as_xyz
'x, y, z'
'-x, y, -z+1/2'
'x+1/2, y+1/2, z'
'-x+1/2, y+1/2, -z+1/2'
'-x, -y, -z'
'x, -y, z-1/2'
'-x+1/2, -y+1/2, -z'
'x+1/2, -y+1/2, z-1/2'

loop_
_atom_site_label
_atom_site_type_symbol
_atom_site_fract_x
_atom_site_fract_y
_atom_site_fract_z
_atom_site_U_iso_or_equiv
_atom_site_adp_type
_atom_site_occupancy
_atom_site_symmetry_multiplicity
_atom_site_calc_flag
_atom_site_refinement_flags
_atom_site_disorder_assembly
_atom_site_disorder_group
Ru1 Ru 0.83344(13) 0.0170(2) 0.72566(16) 0.0459(14) Uani 1 1 d . . .
Ru2 Ru 1.0000 0.5053(3) 0.7500 0.0508(18) Uani 1 2 d S . .
S101 S 0.9867(5) -0.0486(7) 0.6540(4) 0.070(4) Uani 1 1 d DU . .
S201 S 0.8682(10) 0.2921(18) 0.6018(15) 0.069(11) Uani 0.40 1 d PDU A 6
S301 S 0.8705(10) 0.3019(14) 0.6255(13) 0.097(10) Uani 0.60 1 d PDU B 5
S401 S 0.9015(16) 0.297(3) 0.8330(17) 0.083(15) Uani 0.40 1 d PDU C 7
S501 S 0.8991(7) 0.2967(11) 0.8634(11) 0.060(6) Uani 0.60 1 d PDU D 8
P1 P 0.7878(4) -0.0289(6) 0.7925(5) 0.040(3) Uani 1 1 d . H .
P2 P 0.7675(4) -0.0326(7) 0.6458(5) 0.045(3) Uani 1 1 d . H .
P3 P 0.9929(4) 0.6116(6) 0.6770(6) 0.044(3) Uani 1 1 d . E .
F101 F 1.0173(10) 0.0087(16) 0.5643(9) 0.113(10) Uani 1 1 d DU . .
F102 F 0.9382(9) 0.0082(17) 0.5479(8) 0.116(10) Uani 1 1 d DU . .
F103 F 0.9769(11) -0.1054(12) 0.5447(7) 0.092(9) Uani 1 1 d DU . .
F201 F 0.881(3) 0.286(4) 0.493(2) 0.13(2) Uani 0.40 1 d PDU A 6
F202 F 0.870(3) 0.168(3) 0.531(3) 0.13(3) Uani 0.40 1 d PDU A 6
F203 F 0.9395(18) 0.231(5) 0.563(3) 0.13(3) Uani 0.40 1 d PDU A 6
F301 F 0.9133(19) 0.332(3) 0.5402(19) 0.133(19) Uani 0.60 1 d PDU B 5
F302 F 0.8427(17) 0.272(4) 0.5089(15) 0.148(19) Uani 0.60 1 d PDU B 5
F303 F 0.906(2) 0.203(3) 0.559(2) 0.14(2) Uani 0.60 1 d PDU B 5
F401 F 0.960(3) 0.344(5) 0.937(3) 0.15(4) Uani 0.40 1 d PDU C 7
F402 F 0.932(3) 0.221(4) 0.937(3) 0.12(3) Uani 0.40 1 d PDU C 7
F403 F 0.885(3) 0.325(7) 0.938(3) 0.24(9) Uani 0.40 1 d PDU C 7
F501 F 0.9814(15) 0.295(4) 0.950(2) 0.21(3) Uani 0.60 1 d PDU D 8
F502 F 0.9812(16) 0.219(4) 0.872(2) 0.20(3) Uani 0.60 1 d PDU D 8
F503 F 0.942(2) 0.179(3) 0.936(3) 0.21(3) Uani 0.60 1 d PDU D 8
O1 O 0.8954(12) 0.063(2) 0.7999(14) 0.070(10) Uani 1 1 d . H .
O2 O 0.8761(12) 0.058(2) 0.6634(14) 0.069(10) Uani 1 1 d . H .
O4 O 1.0077(13) 0.4079(18) 0.8175(19) 0.079(11) Uani 1 1 d . E .
O5 O 1.073(3) 0.470(5) 0.766(3) 0.05(2) Uani 0.50 1 d PU E 2
O12 O 1.054(3) 0.142(5) 0.766(4) 0.09(2) Uani 0.50 1 d P . .
O14 O 0.969(3) 0.249(6) 0.743(4) 0.12(3) Uani 0.50 1 d P . .
O101 O 0.9898(11) 0.0296(9) 0.6807(9) 0.101(9) Uani 1 1 d DU . .
O102 O 0.9452(7) -0.0924(15) 0.6594(9) 0.071(7) Uani 1 1 d DU . .
O103 O 1.0303(7) -0.0941(15) 0.6764(9) 0.080(8) Uani 1 1 d DU . .
O201 O 0.8175(11) 0.305(3) 0.577(2) 0.072(14) Uani 0.40 1 d PDU A 6
O202 O 0.8776(19) 0.239(3) 0.6523(18) 0.071(14) Uani 0.40 1 d PDU A 6
O203 O 0.8941(18) 0.367(2) 0.616(2) 0.074(14) Uani 0.40 1 d PDU A 6
O301 O 0.8480(17) 0.3797(17) 0.618(2) 0.106(13) Uani 0.60 1 d PDU B 5
O302 O 0.8388(15) 0.241(2) 0.637(2) 0.097(13) Uani 0.60 1 d PDU B 5
O303 O 0.9157(12) 0.303(3) 0.6708(14) 0.105(13) Uani 0.60 1 d PDU B 5
O401 O 0.882(4) 0.375(4) 0.815(3) 0.15(5) Uani 0.40 1 d PDU C 7
O402 O 0.944(2) 0.282(6) 0.814(3) 0.13(4) Uani 0.40 1 d PDU C 7
O403 O 0.866(3) 0.234(6) 0.814(3) 0.39(18) Uani 0.40 1 d PDU C 7
O501 O 0.8757(12) 0.330(2) 0.9050(16) 0.075(10) Uani 0.60 1 d PDU D 8
O502 O 0.9146(14) 0.358(2) 0.8294(18) 0.078(10) Uani 0.60 1 d PDU D 8
O503 O 0.8696(12) 0.2376(18) 0.8254(18) 0.076(11) Uani 0.60 1 d PDU D 8
C1 C 0.7312(16) -0.075(4) 0.745(2) 0.068(15) Uani 1 1 d . . .
H1A H 0.7348 -0.1355 0.7496 0.082 Uiso 1 1 calc R F 1
H1B H 0.7041 -0.0587 0.7624 0.082 Uiso 1 1 calc R F 1
C3 C 0.7658(19) 0.054(3) 0.837(2) 0.064(13) Uani 1 1 d . . .
C4 C 0.807(3) 0.096(6) 0.879(5) 0.17(5) Uani 1 1 d . H .
H4A H 0.8305 0.1139 0.8559 0.261 Uiso 1 1 calc R . .
H4B H 0.8243 0.0586 0.9114 0.261 Uiso 1 1 calc R . .
H4C H 0.7955 0.1442 0.8962 0.261 Uiso 1 1 calc R . .
C5 C 0.738(5) 0.119(6) 0.792(5) 0.22(7) Uani 1 1 d . H .
H5A H 0.7099 0.0931 0.7628 0.334 Uiso 1 1 calc R . .
H5B H 0.7605 0.1416 0.7696 0.334 Uiso 1 1 calc R . .
H5C H 0.7268 0.1628 0.8138 0.334 Uiso 1 1 calc R . .
C6 C 0.730(2) 0.026(4) 0.871(3) 0.079(17) Uani 1 1 d . H .
H6A H 0.7016 -0.0007 0.8423 0.118 Uiso 1 1 calc R . .
H6B H 0.7183 0.0735 0.8896 0.118 Uiso 1 1 calc R . .
H6C H 0.7458 -0.0135 0.9028 0.118 Uiso 1 1 calc R . .
C7 C 0.8170(19) -0.115(3) 0.848(2) 0.064(13) Uani 1 1 d . . .
C8 C 0.784(2) -0.147(4) 0.885(3) 0.09(2) Uani 1 1 d . H .
H8A H 0.7520 -0.1625 0.8581 0.140 Uiso 1 1 calc R . .
H8B H 0.7793 -0.1032 0.9130 0.140 Uiso 1 1 calc R . .
H8C H 0.7994 -0.1945 0.9092 0.140 Uiso 1 1 calc R . .
C9 C 0.824(4) -0.189(4) 0.812(4) 0.17(5) Uani 1 1 d . H .
H9A H 0.7918 -0.2069 0.7863 0.259 Uiso 1 1 calc R . .
H9B H 0.8389 -0.2331 0.8401 0.259 Uiso 1 1 calc R . .
H9C H 0.8453 -0.1745 0.7863 0.259 Uiso 1 1 calc R . .
C10 C 0.866(2) -0.088(5) 0.887(4) 0.15(4) Uani 1 1 d . H .
H10A H 0.8625 -0.0403 0.9109 0.227 Uiso 1 1 calc R . .
H10B H 0.8875 -0.0736 0.8603 0.227 Uiso 1 1 calc R . .
H10C H 0.8817 -0.1333 0.9138 0.227 Uiso 1 1 calc R . .
C11 C 0.7330(16) 0.045(3) 0.589(2) 0.057(12) Uani 1 1 d . . .
C12 C 0.765(3) 0.084(6) 0.554(5) 0.19(6) Uani 1 1 d . H .
H12A H 0.7775 0.0421 0.5321 0.280 Uiso 1 1 calc R . .
H12B H 0.7922 0.1125 0.5830 0.280 Uiso 1 1 calc R . .
H12C H 0.7452 0.1243 0.5255 0.280 Uiso 1 1 calc R . .
C13 C 0.715(4) 0.110(7) 0.621(5) 0.27(9) Uani 1 1 d . H .
H13A H 0.6940 0.0863 0.6453 0.404 Uiso 1 1 calc R . .
H13B H 0.6950 0.1495 0.5917 0.404 Uiso 1 1 calc R . .
H13C H 0.7425 0.1393 0.6488 0.404 Uiso 1 1 calc R . .
C14 C 0.685(2) 0.014(4) 0.546(3) 0.10(2) Uani 1 1 d . H .
H14A H 0.6922 -0.0329 0.5224 0.152 Uiso 1 1 calc R . .
H14B H 0.6701 0.0584 0.5176 0.152 Uiso 1 1 calc R . .
H14C H 0.6625 -0.0030 0.5692 0.152 Uiso 1 1 calc R . .
C15 C 0.782(2) -0.122(3) 0.601(2) 0.070(15) Uani 1 1 d . . .
C16 C 0.737(2) -0.157(5) 0.555(3) 0.12(3) Uani 1 1 d . H .
H16A H 0.7117 -0.1709 0.5751 0.181 Uiso 1 1 calc R . .
H16B H 0.7462 -0.2074 0.5362 0.181 Uiso 1 1 calc R . .
H16C H 0.7239 -0.1166 0.5225 0.181 Uiso 1 1 calc R . .
C17 C 0.797(7) -0.192(5) 0.645(5) 0.29(10) Uani 1 1 d . H .
H17A H 0.7699 -0.2037 0.6635 0.434 Uiso 1 1 calc R . .
H17B H 0.8263 -0.1761 0.6775 0.434 Uiso 1 1 calc R . .
H17C H 0.8039 -0.2407 0.6242 0.434 Uiso 1 1 calc R . .
C18 C 0.821(2) -0.101(5) 0.570(4) 0.14(4) Uani 1 1 d . H .
H18A H 0.8508 -0.0850 0.6013 0.207 Uiso 1 1 calc R . .
H18B H 0.8093 -0.0558 0.5419 0.207 Uiso 1 1 calc R . .
H18C H 0.8275 -0.1495 0.5481 0.207 Uiso 1 1 calc R . .
C19 C 0.994(2) 0.709(3) 0.717(2) 0.067(14) Uani 1 1 d . . .
H19A H 1.0187 0.7450 0.7056 0.081 Uiso 1 1 calc R E .
H19B H 0.9617 0.7355 0.7011 0.081 Uiso 1 1 calc R . .
C20 C 1.045(2) 0.621(3) 0.641(3) 0.084(19) Uani 1 1 d . . .
C21 C 1.092(3) 0.648(5) 0.703(4) 0.13(3) Uani 1 1 d U E .
H21A H 1.0840 0.6990 0.7206 0.198 Uiso 1 1 calc R . .
H21B H 1.1223 0.6571 0.6892 0.198 Uiso 1 1 calc R . .
H21C H 1.0985 0.6041 0.7331 0.198 Uiso 1 1 calc R . .
C22 C 1.063(4) 0.548(7) 0.620(5) 0.19(5) Uani 1 1 d U E .
H22A H 1.0633 0.5032 0.6493 0.287 Uiso 1 1 calc R . .
H22B H 1.0963 0.5575 0.6170 0.287 Uiso 1 1 calc R . .
H22C H 1.0413 0.5328 0.5802 0.287 Uiso 1 1 calc R . .
C23 C 1.043(2) 0.696(3) 0.600(2) 0.067(14) Uani 1 1 d U E .
H23A H 1.0388 0.7459 0.6225 0.101 Uiso 1 1 calc R . .
H23B H 1.0145 0.6907 0.5639 0.101 Uiso 1 1 calc R . .
H23C H 1.0731 0.6995 0.5875 0.101 Uiso 1 1 calc R . .
C24 C 0.933(2) 0.621(3) 0.616(3) 0.09(2) Uani 1 1 d . . .
C25 C 0.894(3) 0.581(5) 0.622(4) 0.13(3) Uani 1 1 d U E .
H25A H 0.9045 0.5306 0.6461 0.196 Uiso 1 1 calc R . .
H25B H 0.8725 0.5665 0.5821 0.196 Uiso 1 1 calc R . .
H25C H 0.8761 0.6163 0.6437 0.196 Uiso 1 1 calc R . .
C26 C 0.944(4) 0.550(6) 0.558(5) 0.16(4) Uani 1 1 d U E .
H26A H 0.9730 0.5668 0.5462 0.239 Uiso 1 1 calc R . .
H26B H 0.9149 0.5514 0.5220 0.239 Uiso 1 1 calc R . .
H26C H 0.9480 0.4941 0.5745 0.239 Uiso 1 1 calc R . .
C27 C 0.926(2) 0.698(3) 0.579(2) 0.068(14) Uani 1 1 d U E .
H27A H 0.9558 0.7099 0.5658 0.101 Uiso 1 1 calc R . .
H27B H 0.9195 0.7439 0.6032 0.101 Uiso 1 1 calc R . .
H27C H 0.8980 0.6911 0.5425 0.101 Uiso 1 1 calc R . .
C101 C 0.9796(7) -0.0341(10) 0.5768(5) 0.104(9) Uani 1 1 d DU . .
C201 C 0.8899(17) 0.244(3) 0.547(2) 0.13(2) Uani 0.40 1 d PDU A 6
C301 C 0.8833(13) 0.277(2) 0.5576(13) 0.142(18) Uani 0.60 1 d PDU B 5
C401 C 0.920(2) 0.297(4) 0.9118(17) 0.31(19) Uani 0.40 1 d PDU C 7
C501 C 0.9514(11) 0.247(2) 0.9057(15) 0.21(3) Uani 0.60 1 d PDU D 8
O1A O 0.791(2) 0.195(4) 0.716(3) 0.054(15) Uani 0.50 1 d PU G 2
O2A O 1.111(3) 0.486(4) 0.768(3) 0.062(17) Uani 0.50 1 d PU E 1
O3A O 0.823(3) 0.134(4) 0.721(3) 0.047(16) Uani 0.50 1 d PU H 1
C1A C 0.798(3) 0.125(5) 0.721(3) 0.03(2) Uani 0.50 1 d PU G 2
C2A C 1.069(4) 0.501(7) 0.757(5) 0.05(3) Uani 0.50 1 d PU E 1
O1B O 0.884(3) -0.157(6) 0.734(4) 0.10(3) Uani 0.50 1 d PU H 1
O3B O 0.887(3) -0.071(4) 0.737(3) 0.043(16) Uani 0.50 1 d P H 2
C1B C 0.866(4) -0.092(6) 0.728(4) 0.04(3) Uani 0.50 1 d PU H 1
C2A2 C 0.733(4) -0.094(7) 0.684(4) 0.04(2) Uani 0.40 1 d PU H 2
H2A1 H 0.6983 -0.0942 0.6584 0.043 Uiso 0.40 1 calc PR H 2
H2A2 H 0.7451 -0.1511 0.6848 0.043 Uiso 0.40 1 calc PR H 2
C2A1 C 0.715(3) -0.057(5) 0.679(3) 0.044(18) Uani 0.60 1 d PU H 1
H2A3 H 0.6919 -0.0099 0.6715 0.053 Uiso 0.60 1 calc PR H 1
H2A4 H 0.6969 -0.1054 0.6570 0.053 Uiso 0.60 1 calc PR H 1

loop_
_atom_site_aniso_label
_atom_site_aniso_U_11
_atom_site_aniso_U_22
_atom_site_aniso_U_33
_atom_site_aniso_U_23
_atom_site_aniso_U_13
_atom_site_aniso_U_12
Ru1 0.034(2) 0.059(3) 0.045(2) 0.0032(17) 0.0123(16) -0.0126(16)
Ru2 0.048(4) 0.020(3) 0.084(4) 0.000 0.018(3) 0.000
S101 0.109(11) 0.053(7) 0.050(7) -0.002(6) 0.024(7) -0.003(6)
S201 0.048(18) 0.041(18) 0.10(2) 0.029(16) -0.008(16) -0.010(13)
S301 0.09(2) 0.042(13) 0.17(3) 0.010(16) 0.060(18) -0.017(13)
S401 0.081(16) 0.080(16) 0.087(17) -0.004(9) 0.021(9) 0.003(9)
S501 0.060(13) 0.038(10) 0.092(17) -0.006(10) 0.038(11) -0.010(8)
P1 0.032(7) 0.042(6) 0.047(7) -0.003(5) 0.015(5) -0.005(5)
P2 0.048(8) 0.045(7) 0.045(7) -0.010(5) 0.018(5) -0.013(5)
P3 0.036(7) 0.027(6) 0.069(8) -0.006(5) 0.015(6) -0.003(4)
F101 0.17(3) 0.101(19) 0.060(16) 0.009(15) 0.024(17) -0.047(18)
F102 0.18(3) 0.10(2) 0.060(16) 0.007(15) 0.022(17) 0.016(18)
F103 0.15(2) 0.080(17) 0.052(15) -0.010(13) 0.041(15) -0.026(16)
F201 0.13(5) 0.13(5) 0.17(6) 0.04(5) 0.09(5) 0.03(4)
F202 0.13(5) 0.12(5) 0.17(6) 0.04(5) 0.09(5) 0.03(4)
F203 0.12(5) 0.12(5) 0.17(6) 0.04(5) 0.09(5) 0.03(4)
F301 0.17(5) 0.09(3) 0.11(3) -0.01(3) 0.00(3) 0.01(3)
F302 0.18(5) 0.10(3) 0.12(3) 0.00(3) -0.02(3) 0.00(3)
F303 0.18(5) 0.10(3) 0.13(3) -0.01(3) -0.01(3) 0.01(3)
F401 0.15(4) 0.15(4) 0.15(4) 0.000(10) 0.039(15) 0.000(10)
F402 0.12(4) 0.12(4) 0.12(4) -0.001(9) 0.033(13) 0.001(9)
F403 0.24(9) 0.24(9) 0.24(9) 0.000(10) 0.07(2) 0.001(10)
F501 0.15(5) 0.30(8) 0.17(5) -0.07(5) 0.02(4) 0.12(5)
F502 0.14(5) 0.29(8) 0.17(5) -0.07(5) 0.02(4) 0.12(5)
F503 0.15(5) 0.30(8) 0.17(5) -0.05(5) 0.02(4) 0.12(5)
O1 0.05(2) 0.10(3) 0.052(19) 0.018(18) 0.001(15) -0.033(18)
O2 0.06(2) 0.10(3) 0.06(2) 0.022(19) 0.019(16) -0.022(18)
O4 0.07(2) 0.031(17) 0.14(3) 0.034(19) 0.04(2) 0.007(15)
O5 0.05(2) 0.05(2) 0.05(2) 0.001(9) 0.015(10) 0.001(9)
O12 0.07(5) 0.07(5) 0.14(7) 0.03(5) 0.06(5) 0.02(4)
O14 0.11(7) 0.10(7) 0.13(8) -0.02(6) 0.01(6) 0.04(5)
O101 0.16(2) 0.068(15) 0.066(16) -0.009(14) 0.014(16) -0.001(16)
O102 0.092(18) 0.075(16) 0.054(14) 0.000(13) 0.031(13) 0.003(14)
O103 0.099(18) 0.078(16) 0.060(15) 0.005(14) 0.020(14) -0.011(14)
O201 0.05(2) 0.05(2) 0.10(3) 0.03(2) -0.01(2) -0.01(2)
O202 0.05(2) 0.05(2) 0.10(3) 0.03(2) 0.00(2) -0.01(2)
O203 0.05(2) 0.04(2) 0.11(3) 0.02(2) -0.01(2) -0.01(2)
O301 0.10(2) 0.050(19) 0.18(3) 0.01(2) 0.06(2) -0.008(19)
O302 0.09(2) 0.043(19) 0.17(3) 0.01(2) 0.05(2) -0.027(18)
O303 0.10(3) 0.057(19) 0.17(3) 0.01(2) 0.05(2) -0.03(2)
O401 0.15(5) 0.15(5) 0.15(5) 0.001(10) 0.040(17) 0.000(10)
O402 0.13(4) 0.13(4) 0.13(4) 0.000(10) 0.035(15) 0.000(10)
O403 0.39(18) 0.39(18) 0.39(18) 0.000(10) 0.11(5) 0.000(10)
O501 0.07(2) 0.063(19) 0.10(2) -0.013(18) 0.031(18) 0.014(17)
O502 0.08(2) 0.058(18) 0.11(2) 0.010(18) 0.041(18) -0.015(17)
O503 0.07(2) 0.046(18) 0.10(2) -0.021(18) 0.020(19) -0.013(17)
C1 0.03(3) 0.11(4) 0.07(3) 0.00(3) 0.01(2) -0.02(3)
C3 0.06(3) 0.06(3) 0.07(3) -0.01(3) 0.03(3) 0.00(3)
C4 0.13(7) 0.18(8) 0.25(11) -0.17(9) 0.10(7) -0.09(6)
C5 0.33(15) 0.18(9) 0.24(11) 0.13(9) 0.22(12) 0.21(10)
C6 0.07(4) 0.10(4) 0.09(4) -0.02(3) 0.05(3) 0.00(3)
C7 0.07(4) 0.05(3) 0.07(3) 0.01(3) 0.02(3) -0.01(2)
C8 0.09(4) 0.10(5) 0.11(5) 0.06(4) 0.07(4) 0.02(3)
C9 0.31(14) 0.07(5) 0.20(9) 0.03(5) 0.18(10) 0.08(7)
C10 0.07(5) 0.15(7) 0.18(8) 0.12(6) -0.06(5) -0.04(4)
C11 0.03(3) 0.06(3) 0.07(3) -0.01(2) -0.01(2) 0.00(2)
C12 0.06(5) 0.21(10) 0.27(11) 0.19(9) 0.01(6) -0.01(5)
C13 0.25(13) 0.28(14) 0.18(9) -0.12(10) -0.11(9) 0.23(12)
C14 0.09(5) 0.11(5) 0.07(4) 0.02(4) -0.02(3) -0.03(4)
C15 0.10(4) 0.05(3) 0.06(3) -0.02(3) 0.02(3) 0.00(3)
C16 0.08(5) 0.15(6) 0.15(6) -0.12(6) 0.06(4) -0.06(4)
C17 0.6(3) 0.05(5) 0.14(8) -0.01(5) 0.00(12) 0.11(10)
C18 0.08(5) 0.16(7) 0.21(8) -0.12(7) 0.09(5) -0.01(4)
C19 0.11(5) 0.03(2) 0.06(3) 0.01(2) 0.03(3) 0.00(2)
C20 0.13(5) 0.03(2) 0.13(5) -0.01(3) 0.08(4) -0.01(3)
C21 0.13(3) 0.13(3) 0.13(3) 0.001(9) 0.035(12) -0.001(9)
C22 0.19(5) 0.19(5) 0.19(5) 0.000(10) 0.053(15) 0.000(10)
C23 0.068(16) 0.068(16) 0.067(16) -0.001(9) 0.020(9) -0.002(9)
C24 0.05(3) 0.07(3) 0.12(5) 0.02(3) -0.03(3) -0.04(3)
C25 0.13(3) 0.13(3) 0.13(3) 0.003(9) 0.035(12) -0.002(9)
C26 0.16(4) 0.16(4) 0.16(4) -0.001(10) 0.042(13) 0.000(10)
C27 0.068(16) 0.068(16) 0.067(16) 0.000(9) 0.018(9) 0.002(9)
C101 0.17(2) 0.092(18) 0.054(15) 0.003(13) 0.030(15) -0.020(16)
C201 0.13(5) 0.13(5) 0.17(6) 0.04(4) 0.09(5) 0.03(4)
C301 0.18(5) 0.10(3) 0.12(3) -0.01(3) -0.01(3) 0.01(3)
C401 0.31(19) 0.31(19) 0.31(19) 0.000(10) 0.08(5) 0.000(10)
C501 0.15(5) 0.29(8) 0.17(5) -0.06(5) 0.02(4) 0.12(5)
O1A 0.054(17) 0.053(17) 0.055(17) -0.001(9) 0.012(10) 0.002(9)
O2A 0.062(19) 0.062(19) 0.064(19) 0.000(9) 0.018(10) 0.000(9)
O3A 0.048(18) 0.045(18) 0.048(18) 0.000(9) 0.012(10) 0.002(9)
C1A 0.03(2) 0.03(2) 0.03(2) 0.000(9) 0.009(10) 0.000(9)
C2A 0.05(3) 0.05(3) 0.05(3) 0.000(9) 0.014(12) -0.001(9)
O1B 0.10(3) 0.10(3) 0.11(3) 0.000(9) 0.030(12) 0.001(9)
O3B 0.03(4) 0.03(3) 0.07(4) 0.00(3) 0.02(3) 0.00(3)
C1B 0.04(3) 0.04(3) 0.04(3) 0.000(9) 0.010(12) 0.001(9)
C2A2 0.04(3) 0.04(3) 0.04(3) 0.000(9) 0.010(11) 0.000(9)
C2A1 0.04(2) 0.04(2) 0.04(2) 0.000(9) 0.012(10) -0.001(9)

loop_
_atom_type_symbol
_atom_type_description
_atom_type_scat_dispersion_real
_atom_type_scat_dispersion_imag
_atom_type_scat_source
C C 0.0033 0.0016 'International Tables Vol C Tables 4.2.6.8 and 6.1.1.4'
H H 0.0000 0.0000 'International Tables Vol C Tables 4.2.6.8 and 6.1.1.4'
O O 0.0106 0.0060 'International Tables Vol C Tables 4.2.6.8 and 6.1.1.4'
P P 0.1023 0.0942 'International Tables Vol C Tables 4.2.6.8 and 6.1.1.4'
S S 0.1246 0.1234 'International Tables Vol C Tables 4.2.6.8 and 6.1.1.4'
F F 0.0171 0.0103 'International Tables Vol C Tables 4.2.6.8 and 6.1.1.4'
Ru Ru -1.2594 0.8363 'International Tables Vol C Tables 4.2.6.8 and 6.1.1.4'

loop_
_geom_angle_atom_site_label_1
_geom_angle_atom_site_label_2
_geom_angle_atom_site_label_3
_geom_angle
_geom_angle_site_symmetry_1
_geom_angle_site_symmetry_3
_geom_angle_publ_flag
O3A Ru1 C1B 161(4) . . ?
O3A Ru1 C1A 21(2) . . ?
C1B Ru1 C1A 178(4) . . ?
O3A Ru1 O3B 143(3) . . ?
C1B Ru1 O3B 19(3) . . ?
C1A Ru1 O3B 163(3) . . ?
O3A Ru1 O2 77(2) . . ?
C1B Ru1 O2 87(3) . . ?
C1A Ru1 O2 93(3) . . ?
O3B Ru1 O2 77(2) . . ?
O3A Ru1 O1 78(2) . . ?
C1B Ru1 O1 91(3) . . ?
C1A Ru1 O1 91(3) . . ?
O3B Ru1 O1 75(2) . . ?
O2 Ru1 O1 86.2(12) . . ?
O3A Ru1 P2 102.5(19) . . ?
C1B Ru1 P2 88(3) . . ?
C1A Ru1 P2 89(2) . . ?
O3B Ru1 P2 105(2) . . ?
O2 Ru1 P2 93.5(9) . . ?
O1 Ru1 P2 179.6(11) . . ?
O3A Ru1 P1 104(2) . . ?
C1B Ru1 P1 92(3) . . ?
C1A Ru1 P1 88(3) . . ?
O3B Ru1 P1 102.6(18) . . ?
O2 Ru1 P1 179.1(11) . . ?
O1 Ru1 P1 94.0(9) . . ?
P2 Ru1 P1 86.3(4) . . ?
C2A Ru2 C2A 175(7) . 2_756 ?
C2A Ru2 O5 161(4) . 2_756 ?
C2A Ru2 O5 15(4) 2_756 2_756 ?
C2A Ru2 O5 15(4) . . ?
C2A Ru2 O5 161(4) 2_756 . ?
O5 Ru2 O5 148(4) 2_756 . ?
C2A Ru2 O4 86(3) . 2_756 ?
C2A Ru2 O4 91(4) 2_756 2_756 ?
O5 Ru2 O4 77(2) 2_756 2_756 ?
O5 Ru2 O4 80(2) . 2_756 ?
C2A Ru2 O4 91(4) . . ?
C2A Ru2 O4 86(3) 2_756 . ?
O5 Ru2 O4 80(2) 2_756 . ?
O5 Ru2 O4 77(2) . . ?
O4 Ru2 O4 87(2) 2_756 . ?
C2A Ru2 P3 95(3) . 2_756 ?
C2A Ru2 P3 88(4) 2_756 2_756 ?
O5 Ru2 P3 102(2) 2_756 2_756 ?
O5 Ru2 P3 101(2) . 2_756 ?
O4 Ru2 P3 179.1(9) 2_756 2_756 ?
O4 Ru2 P3 93.5(11) . 2_756 ?
C2A Ru2 P3 88(4) . . ?
C2A Ru2 P3 95(3) 2_756 . ?
O5 Ru2 P3 101(2) 2_756 . ?
O5 Ru2 P3 102(2) . . ?
O4 Ru2 P3 93.5(11) 2_756 . ?
O4 Ru2 P3 179.1(9) . . ?
P3 Ru2 P3 86.3(6) 2_756 . ?
O101 S101 O102 112.2(8) . . ?
O101 S101 O103 112.0(8) . . ?
O102 S101 O103 111.7(8) . . ?
O101 S101 C101 107.0(7) . . ?
O102 S101 C101 106.9(7) . . ?
O103 S101 C101 106.6(7) . . ?
O203 S201 O201 111.8(8) . . ?
O203 S201 O202 111.8(8) . . ?
O201 S201 O202 111.8(8) . . ?
O203 S201 C201 107.1(7) . . ?
O201 S201 C201 107.0(7) . . ?
O202 S201 C201 106.9(7) . . ?
O302 S301 O301 111.9(8) . . ?
O302 S301 O303 111.8(8) . . ?
O301 S301 O303 111.7(8) . . ?
O302 S301 C301 107.1(7) . . ?
O301 S301 C301 107.0(7) . . ?
O303 S301 C301 106.9(7) . . ?
O403 S401 O402 111.8(8) . . ?
O403 S401 O401 111.8(8) . . ?
O402 S401 O401 111.6(8) . . ?
O403 S401 C401 107.2(7) . . ?
O402 S401 C401 107.1(7) . . ?
O401 S401 C401 107.1(7) . . ?
O503 S501 O501 111.8(8) . . ?
O503 S501 O502 111.7(8) . . ?
O501 S501 O502 111.6(8) . . ?
O503 S501 C501 107.2(7) . . ?
O501 S501 C501 107.0(7) . . ?
O502 S501 C501 107.1(7) . . ?
C1 P1 C3 104(2) . . ?
C1 P1 C7 104(2) . . ?
C3 P1 C7 108(2) . . ?
C1 P1 Ru1 106.8(16) . . ?
C3 P1 Ru1 116.2(16) . . ?
C7 P1 Ru1 116.2(16) . . ?
C2A2 P2 C11 117(4) . . ?
C2A2 P2 C2A1 24(3) . . ?
C11 P2 C2A1 96(3) . . ?
C2A2 P2 C15 94(4) . . ?
C11 P2 C15 107(2) . . ?
C2A1 P2 C15 111(3) . . ?
C2A2 P2 Ru1 104(3) . . ?
C11 P2 Ru1 117.0(14) . . ?
C2A1 P2 Ru1 108(2) . . ?
C15 P2 Ru1 116.0(18) . . ?
C19 P3 C20 104(2) . . ?
C19 P3 C24 101(3) . . ?
C20 P3 C24 109(3) . . ?
C19 P3 Ru2 107.2(15) . . ?
C20 P3 Ru2 116.1(19) . . ?
C24 P3 Ru2 117.9(17) . . ?
C2A2 C1 C2A1 31(4) . . ?
C2A2 C1 P1 114(5) . . ?
C2A1 C1 P1 120(4) . . ?
C4 C3 C6 111(5) . . ?
C4 C3 C5 106(8) . . ?
C6 C3 C5 105(5) . . ?
C4 C3 P1 111(4) . . ?
C6 C3 P1 116(4) . . ?
C5 C3 P1 107(4) . . ?
C9 C7 C10 108(7) . . ?
C9 C7 C8 103(5) . . ?
C10 C7 C8 112(5) . . ?
C9 C7 P1 109(5) . . ?
C10 C7 P1 110(3) . . ?
C8 C7 P1 114(4) . . ?
C13 C11 C12 107(8) . . ?
C13 C11 C14 101(6) . . ?
C12 C11 C14 111(6) . . ?
C13 C11 P2 109(5) . . ?
C12 C11 P2 112(4) . . ?
C14 C11 P2 115(4) . . ?
C18 C15 C17 113(9) . . ?
C18 C15 C16 110(5) . . ?
C17 C15 C16 102(7) . . ?
C18 C15 P2 112(4) . . ?
C17 C15 P2 106(5) . . ?
C16 C15 P2 113(4) . . ?
C19 C19 P3 119.2(16) 2_756 . ?
C22 C20 C23 115(6) . . ?
C22 C20 C21 102(7) . . ?
C23 C20 C21 101(5) . . ?
C22 C20 P3 118(6) . . ?
C23 C20 P3 115(4) . . ?
C21 C20 P3 101(4) . . ?
C25 C24 C27 119(6) . . ?
C25 C24 C26 94(6) . . ?
C27 C24 C26 98(5) . . ?
C25 C24 P3 119(5) . . ?
C27 C24 P3 116(3) . . ?
C26 C24 P3 102(5) . . ?
F102 C101 F101 104.9(8) . . ?
F102 C101 F103 104.8(8) . . ?
F101 C101 F103 104.8(8) . . ?
F102 C101 S101 113.9(7) . . ?
F101 C101 S101 113.7(7) . . ?
F103 C101 S101 113.8(7) . . ?
F201 C201 F203 104.7(8) . . ?
F201 C201 F202 104.6(8) . . ?
F203 C201 F202 104.5(8) . . ?
F201 C201 S201 114.1(8) . . ?
F203 C201 S201 114.0(8) . . ?
F202 C201 S201 113.9(8) . . ?
F302 C301 F303 104.7(8) . . ?
F302 C301 F301 104.6(8) . . ?
F303 C301 F301 104.6(8) . . ?
F302 C301 S301 114.0(8) . . ?
F303 C301 S301 114.0(8) . . ?
F301 C301 S301 113.9(8) . . ?
F403 C401 F402 104.6(8) . . ?
F403 C401 F401 104.5(8) . . ?
F402 C401 F401 104.5(8) . . ?
F403 C401 S401 114.1(8) . . ?
F402 C401 S401 114.1(8) . . ?
F401 C401 S401 114.0(8) . . ?
F502 C501 F503 104.6(8) . . ?
F502 C501 F501 104.5(8) . . ?
F503 C501 F501 104.5(8) . . ?
F502 C501 S501 114.1(8) . . ?
F503 C501 S501 114.1(8) . . ?
F501 C501 S501 114.0(8) . . ?
O1A C1A Ru1 160(8) . . ?
O2A C2A Ru2 167(10) . . ?
O1B C1B Ru1 174(9) . . ?
C1 C2A2 P2 121(7) . . ?
C1 C2A1 P2 113(5) . . ?

loop_
_geom_bond_atom_site_label_1
_geom_bond_atom_site_label_2
_geom_bond_distance
_geom_bond_site_symmetry_2
_geom_bond_publ_flag
Ru1 O3A 1.92(6) . ?
Ru1 C1B 1.98(10) . ?
Ru1 C1A 2.01(8) . ?
Ru1 O3B 2.05(6) . ?
Ru1 O2 2.20(3) . ?
Ru1 O1 2.20(3) . ?
Ru1 P2 2.360(12) . ?
Ru1 P1 2.368(11) . ?
Ru2 C2A 1.92(11) . ?
Ru2 C2A 1.92(11) 2_756 ?
Ru2 O5 2.07(7) 2_756 ?
Ru2 O5 2.07(7) . ?
Ru2 O4 2.18(3) 2_756 ?
Ru2 O4 2.18(3) . ?
Ru2 P3 2.369(12) 2_756 ?
Ru2 P3 2.369(12) . ?
S101 O101 1.401(8) . ?
S101 O102 1.403(8) . ?
S101 O103 1.406(8) . ?
S101 C101 1.732(7) . ?
S201 O203 1.404(8) . ?
S201 O201 1.404(8) . ?
S201 O202 1.405(8) . ?
S201 C201 1.729(8) . ?
S301 O302 1.404(8) . ?
S301 O301 1.404(8) . ?
S301 O303 1.405(8) . ?
S301 C301 1.729(8) . ?
S401 O403 1.404(8) . ?
S401 O402 1.405(8) . ?
S401 O401 1.405(8) . ?
S401 C401 1.728(8) . ?
S501 O503 1.403(8) . ?
S501 O501 1.405(8) . ?
S501 O502 1.405(8) . ?
S501 C501 1.727(8) . ?
P1 C1 1.83(4) . ?
P1 C3 1.89(5) . ?
P1 C7 1.91(5) . ?
P2 C2A2 1.79(10) . ?
P2 C11 1.88(5) . ?
P2 C2A1 1.88(7) . ?
P2 C15 1.89(5) . ?
P3 C19 1.82(4) . ?
P3 C20 1.87(5) . ?
P3 C24 1.87(5) . ?
F101 C101 1.362(8) . ?
F102 C101 1.360(8) . ?
F103 C101 1.362(8) . ?
F201 C201 1.362(9) . ?
F202 C201 1.364(9) . ?
F203 C201 1.363(9) . ?
F301 C301 1.364(9) . ?
F302 C301 1.362(9) . ?
F303 C301 1.363(9) . ?
F401 C401 1.364(9) . ?
F402 C401 1.363(9) . ?
F403 C401 1.363(9) . ?
F501 C501 1.364(9) . ?
F502 C501 1.363(9) . ?
F503 C501 1.363(9) . ?
O14 O14 1.68(19) 2_756 ?
C1 C2A2 1.43(11) . ?
C1 C2A1 1.48(9) . ?
C3 C4 1.46(8) . ?
C3 C6 1.50(7) . ?
C3 C5 1.54(9) . ?
C7 C9 1.49(8) . ?
C7 C10 1.50(8) . ?
C7 C8 1.51(7) . ?
C11 C13 1.47(9) . ?
C11 C12 1.49(8) . ?
C11 C14 1.52(7) . ?
C15 C18 1.48(8) . ?
C15 C17 1.50(10) . ?
C15 C16 1.52(7) . ?
C19 C19 1.45(9) 2_756 ?
C20 C22 1.42(12) . ?
C20 C23 1.53(7) . ?
C20 C21 1.71(10) . ?
C24 C25 1.33(9) . ?
C24 C27 1.50(7) . ?
C24 C26 1.83(11) . ?
O1A C1A 1.15(9) . ?
O2A C2A 1.15(12) . ?
O1B C1B 1.17(12) . ?
